data_4508349
loop_
_publ_author_name
'Tzeng, Biing-Chiau'
'Banik, Manas'
'Selvam, TamilSelvi'
'Lee, Gene-Hsiang'

_publ_section_title
;
 Self Assembly of Silver(I) Complexes Containing
 1,4-Bis[(3-pyridyl)ethynyl]benzene
;
_journal_issue 10
_journal_name_full 'Crystal Growth &amp; Design'
_journal_page_first 4245
_journal_paper_doi 10.1021/cg4012422
_journal_volume 13
_journal_year 2013
_chemical_formula_moiety 'C120 H72 Ag2 N12, 2(B F4)'
_chemical_formula_sum 'C120 H72 Ag2 B2 F8 N12'
_chemical_formula_weight 2071.26
_chemical_name_systematic
; 
 ? 
;
_space_group_IT_number 2
_symmetry_cell_setting triclinic
_symmetry_space_group_name_Hall '-P 1'
_symmetry_space_group_name_H-M 'P -1'
_atom_sites_solution_hydrogens geom
_atom_sites_solution_primary direct
_atom_sites_solution_secondary difmap
_audit_creation_method SHELXL-97
_cell_angle_alpha 87.0850(10)
_cell_angle_beta 86.6090(10)
_cell_angle_gamma 65.3940(10)
_cell_formula_units_Z 1
_cell_length_a 9.4363(7)
_cell_length_b 10.8242(9)
_cell_length_c 24.6516(19)
_cell_measurement_reflns_used 968
_cell_measurement_temperature 100(2)
_cell_measurement_theta_max 28.29
_cell_measurement_theta_min 2.07
_cell_volume 2284.3(3)
_computing_cell_refinement 'BRUKER SMART'
_computing_data_collection 'BRUKER SMART'
_computing_data_reduction 'BRUKER SAINT'
_computing_molecular_graphics Ortep-3
_computing_publication_material 'Wingx publication routines (Farrugia, 1999)'
_computing_structure_refinement 'SHELXL-97 (Sheldrick, 1997)'
_computing_structure_solution 'SHELXS-97 (Sheldrick, 1990)'
_diffrn_ambient_temperature 100(2)
_diffrn_measured_fraction_theta_full 0.937
_diffrn_measured_fraction_theta_max 0.937
_diffrn_measurement_device_type 'Bruker Smart Apex'
_diffrn_measurement_method 'phi-omega scan'
_diffrn_radiation_monochromator graphite
_diffrn_radiation_source 'fine-focus sealed tube'
_diffrn_radiation_type MoK\a
_diffrn_radiation_wavelength 0.71073
_diffrn_reflns_av_R_equivalents 0.0211
_diffrn_reflns_av_sigmaI/netI 0.0296
_diffrn_reflns_limit_h_max 12
_diffrn_reflns_limit_h_min -12
_diffrn_reflns_limit_k_max 13
_diffrn_reflns_limit_k_min -13
_diffrn_reflns_limit_l_max 32
_diffrn_reflns_limit_l_min -32
_diffrn_reflns_number 26322
_diffrn_reflns_theta_full 28.29
_diffrn_reflns_theta_max 28.29
_diffrn_reflns_theta_min 2.07
_diffrn_standards_decay_% 0
_exptl_absorpt_coefficient_mu 0.508
_exptl_absorpt_correction_T_max 0.9790
_exptl_absorpt_correction_T_min 0.9624
_exptl_absorpt_correction_type empirical
_exptl_absorpt_process_details SADABS
_exptl_crystal_colour colorless
_exptl_crystal_density_diffrn 1.506
_exptl_crystal_density_method 'not measured'
_exptl_crystal_description plate
_exptl_crystal_F_000 1052
_exptl_crystal_size_max 0.08
_exptl_crystal_size_mid 0.05
_exptl_crystal_size_min 0.04
_refine_diff_density_max 0.813
_refine_diff_density_min -0.297
_refine_diff_density_rms 0.074
_refine_ls_extinction_method none
_refine_ls_goodness_of_fit_ref 1.064
_refine_ls_hydrogen_treatment constr
_refine_ls_matrix_type full
_refine_ls_number_parameters 793
_refine_ls_number_reflns 10648
_refine_ls_number_restraints 0
_refine_ls_restrained_S_all 1.064
_refine_ls_R_factor_all 0.0358
_refine_ls_R_factor_gt 0.0310
_refine_ls_shift/su_max 0.002
_refine_ls_shift/su_mean 0.000
_refine_ls_structure_factor_coef Fsqd
_refine_ls_weighting_details 'calc w=1/[\s^2^(Fo^2^)+(0.0396P)^2^+1.2649P] where P=(Fo^2^+2Fc^2^)/3'
_refine_ls_weighting_scheme calc
_refine_ls_wR_factor_gt 0.0759
_refine_ls_wR_factor_ref 0.0782
_reflns_number_gt 9679
_reflns_number_total 10648
_reflns_threshold_expression >2sigma(I)
_cod_data_source_file cg4012422_si_002.cif
_cod_data_source_block 5
_cod_depositor_comments
;
The following automatic conversions were performed:

'_symmetry_cell_setting' value 'Triclinic' changed to 'triclinic'
according to /home/saulius/struct/CIF-dictionaries/cif_core.dic
dictionary named 'cif_core.dic' version 2.4.2 from
2011-04-26.

'_exptl_absorpt_correction_type' value 'Empirical'
changed to 'empirical' according to
/home/saulius/struct/CIF-dictionaries/cif_core.dic dictionary named
'cif_core.dic' version 2.4.2 from 2011-04-26.

Automatic conversion script
Id: cif_fix_values 1891 2012-01-12 08:04:46Z andrius 
;
_cod_database_code 4508349

loop_
_symmetry_equiv_pos_as_xyz
'x, y, z'
'-x, -y, -z'

loop_
_atom_site_label
_atom_site_type_symbol
_atom_site_fract_x
_atom_site_fract_y
_atom_site_fract_z
_atom_site_U_iso_or_equiv
_atom_site_adp_type
_atom_site_occupancy
_atom_site_symmetry_multiplicity
_atom_site_calc_flag
Ag1 Ag 0.612515(16) 0.807417(13) 0.652248(5) 0.01709(5) Uani 1 1 d
F1 F 0.34338(13) 0.44821(11) 0.63826(5) 0.0246(2) Uani 1 1 d
F2 F 0.58958(13) 0.28709(11) 0.62246(5) 0.0241(2) Uani 1 1 d
F3 F 0.38739(13) 0.26668(11) 0.58498(5) 0.0240(2) Uani 1 1 d
F4 F 0.46011(13) 0.43488(11) 0.55421(5) 0.0233(2) Uani 1 1 d
N1 N 0.83451(17) 0.84928(15) 0.65845(6) 0.0163(3) Uani 1 1 d
N2 N 0.55922(17) 2.15496(15) 0.41411(6) 0.0168(3) Uani 1 1 d
N3 N 0.44052(19) 0.98397(16) 0.71488(6) 0.0202(3) Uani 1 1 d
N4 N -0.78899(19) 1.15967(16) 1.17471(7) 0.0230(3) Uani 1 1 d
N5 N 0.65985(19) 0.61165(15) 0.70955(6) 0.0188(3) Uani 1 1 d
N6 N 1.6299(2) 0.55906(17) 1.17287(7) 0.0245(3) Uani 1 1 d
C1 C 0.9659(2) 0.75226(18) 0.67797(7) 0.0183(4) Uani 1 1 d
C2 C 1.1018(2) 0.76960(19) 0.68235(8) 0.0207(4) Uani 1 1 d
C3 C 1.1038(2) 0.89353(19) 0.66696(8) 0.0189(4) Uani 1 1 d
C4 C 0.9689(2) 0.99679(17) 0.64647(7) 0.0165(3) Uani 1 1 d
C5 C 0.8381(2) 0.96860(18) 0.64244(7) 0.0167(3) Uani 1 1 d
C6 C 0.9630(2) 1.12680(18) 0.62852(8) 0.0185(4) Uani 1 1 d
C7 C 0.9507(2) 1.23698(18) 0.61242(8) 0.0181(4) Uani 1 1 d
C8 C 0.9261(2) 1.37012(17) 0.59144(7) 0.0162(3) Uani 1 1 d
C9 C 1.0312(2) 1.42690(18) 0.60032(8) 0.0174(3) Uani 1 1 d
C10 C 1.0059(2) 1.55499(18) 0.57875(7) 0.0167(3) Uani 1 1 d
C11 C 0.8752(2) 1.62858(17) 0.54811(7) 0.0157(3) Uani 1 1 d
C12 C 0.7711(2) 1.57062(18) 0.53881(7) 0.0173(3) Uani 1 1 d
C13 C 0.7956(2) 1.44360(19) 0.56047(7) 0.0181(4) Uani 1 1 d
C14 C 0.8414(2) 1.76261(18) 0.52581(7) 0.0174(3) Uani 1 1 d
C15 C 0.7987(2) 1.87514(18) 0.50597(7) 0.0185(4) Uani 1 1 d
C16 C 0.7374(2) 2.00629(17) 0.47972(7) 0.0170(3) Uani 1 1 d
C17 C 0.7830(2) 2.10942(19) 0.49117(8) 0.0187(4) Uani 1 1 d
C18 C 0.7159(2) 2.23352(19) 0.46362(8) 0.0199(4) Uani 1 1 d
C19 C 0.6052(2) 2.25227(18) 0.42609(8) 0.0179(3) Uani 1 1 d
C20 C 0.6254(2) 2.03402(18) 0.44079(7) 0.0167(3) Uani 1 1 d
C21 C 0.4259(2) 1.10891(19) 0.69909(8) 0.0221(4) Uani 1 1 d
C22 C 0.3220(2) 1.2257(2) 0.72350(8) 0.0244(4) Uani 1 1 d
C23 C 0.2258(2) 1.21479(19) 0.76614(8) 0.0218(4) Uani 1 1 d
C24 C 0.2368(2) 1.08632(18) 0.78313(7) 0.0165(3) Uani 1 1 d
C25 C 0.3474(2) 0.97393(18) 0.75617(7) 0.0179(3) Uani 1 1 d
C26 C 0.1365(2) 1.07220(17) 0.82682(7) 0.0173(3) Uani 1 1 d
C27 C 0.0483(2) 1.06973(17) 0.86345(7) 0.0162(3) Uani 1 1 d
C28 C -0.0567(2) 1.06645(17) 0.90759(7) 0.0144(3) Uani 1 1 d
C29 C -0.1735(2) 1.18710(17) 0.92751(7) 0.0153(3) Uani 1 1 d
C30 C -0.2757(2) 1.18358(17) 0.96980(7) 0.0152(3) Uani 1 1 d
C31 C -0.2628(2) 1.05875(17) 0.99350(7) 0.0138(3) Uani 1 1 d
C32 C -0.1451(2) 0.93856(17) 0.97365(7) 0.0169(3) Uani 1 1 d
C33 C -0.0438(2) 0.94209(17) 0.93137(7) 0.0165(3) Uani 1 1 d
C34 C -0.3675(2) 1.05357(16) 1.03739(7) 0.0146(3) Uani 1 1 d
C35 C -0.4546(2) 1.04774(17) 1.07383(7) 0.0153(3) Uani 1 1 d
C36 C -0.5599(2) 1.04128(17) 1.11742(7) 0.0147(3) Uani 1 1 d
C37 C -0.6859(2) 1.15883(18) 1.13481(8) 0.0183(4) Uani 1 1 d
C38 C -0.7671(2) 1.0398(2) 1.19912(8) 0.0227(4) Uani 1 1 d
C39 C -0.6454(2) 0.9182(2) 1.18545(8) 0.0217(4) Uani 1 1 d
C40 C -0.5398(2) 0.91782(18) 1.14397(7) 0.0183(4) Uani 1 1 d
C41 C 0.6389(2) 0.50317(19) 0.69442(8) 0.0194(4) Uani 1 1 d
C42 C 0.6976(2) 0.37861(19) 0.72250(8) 0.0213(4) Uani 1 1 d
C43 C 0.7820(2) 0.36459(18) 0.76806(8) 0.0196(4) Uani 1 1 d
C44 C 0.8034(2) 0.47674(17) 0.78489(7) 0.0154(3) Uani 1 1 d
C45 C 0.7390(2) 0.59815(18) 0.75432(7) 0.0172(3) Uani 1 1 d
C46 C 0.8925(2) 0.46775(17) 0.83125(7) 0.0160(3) Uani 1 1 d
C47 C 0.9734(2) 0.45689(17) 0.86830(7) 0.0153(3) Uani 1 1 d
C48 C 1.0720(2) 0.44859(17) 0.91156(7) 0.0139(3) Uani 1 1 d
C49 C 1.1808(2) 0.32280(17) 0.93139(7) 0.0149(3) Uani 1 1 d
C50 C 1.2776(2) 0.31746(17) 0.97228(7) 0.0148(3) Uani 1 1 d
C51 C 1.2675(2) 0.43737(17) 0.99502(7) 0.0140(3) Uani 1 1 d
C52 C 1.1584(2) 0.56278(17) 0.97499(7) 0.0160(3) Uani 1 1 d
C53 C 1.0628(2) 0.56825(17) 0.93395(7) 0.0160(3) Uani 1 1 d
C54 C 1.3662(2) 0.43313(17) 1.03777(7) 0.0154(3) Uani 1 1 d
C55 C 1.4480(2) 0.43062(17) 1.07354(7) 0.0155(3) Uani 1 1 d
C56 C 1.5470(2) 0.42887(17) 1.11576(7) 0.0154(3) Uani 1 1 d
C57 C 1.6559(2) 0.30802(18) 1.13827(8) 0.0191(4) Uani 1 1 d
C58 C 1.7515(2) 0.3148(2) 1.17727(8) 0.0248(4) Uani 1 1 d
C59 C 1.7345(3) 0.4413(2) 1.19322(8) 0.0263(4) Uani 1 1 d
C60 C 1.5398(2) 0.55093(18) 1.13491(7) 0.0186(4) Uani 1 1 d
B1 B 0.4451(2) 0.3592(2) 0.59930(9) 0.0177(4) Uani 1 1 d
H1 H 0.963(2) 0.669(2) 0.6891(9) 0.017(5) Uiso 1 1 d
H2 H 1.195(3) 0.694(2) 0.6940(10) 0.030(6) Uiso 1 1 d
H3 H 1.198(3) 0.908(2) 0.6700(9) 0.025(6) Uiso 1 1 d
H5 H 0.748(3) 1.035(2) 0.6281(9) 0.019(5) Uiso 1 1 d
H9 H 1.121(3) 1.377(2) 0.6197(9) 0.019(5) Uiso 1 1 d
H10 H 1.079(3) 1.593(2) 0.5845(9) 0.021(5) Uiso 1 1 d
H12 H 0.685(3) 1.618(2) 0.5180(9) 0.021(5) Uiso 1 1 d
H13 H 0.719(3) 1.407(2) 0.5541(9) 0.021(5) Uiso 1 1 d
H17 H 0.858(3) 2.093(2) 0.5150(9) 0.015(5) Uiso 1 1 d
H18 H 0.746(3) 2.305(2) 0.4689(9) 0.021(5) Uiso 1 1 d
H19 H 0.558(3) 2.339(2) 0.4080(9) 0.021(5) Uiso 1 1 d
H20 H 0.592(2) 1.966(2) 0.4319(9) 0.017(5) Uiso 1 1 d
H21 H 0.487(3) 1.115(2) 0.6711(10) 0.026(6) Uiso 1 1 d
H22 H 0.320(3) 1.306(3) 0.7103(10) 0.033(7) Uiso 1 1 d
H23 H 0.158(3) 1.291(2) 0.7861(9) 0.020(5) Uiso 1 1 d
H25 H 0.361(3) 0.887(2) 0.7670(9) 0.026(6) Uiso 1 1 d
H29 H -0.178(3) 1.266(2) 0.9119(9) 0.022(6) Uiso 1 1 d
H30 H -0.354(3) 1.265(2) 0.9839(10) 0.029(6) Uiso 1 1 d
H32 H -0.129(2) 0.855(2) 0.9911(9) 0.019(5) Uiso 1 1 d
H33 H 0.037(2) 0.859(2) 0.9176(8) 0.013(5) Uiso 1 1 d
H37 H -0.700(3) 1.240(2) 1.1181(9) 0.022(6) Uiso 1 1 d
H38 H -0.838(3) 1.041(2) 1.2267(10) 0.030(6) Uiso 1 1 d
H39 H -0.629(3) 0.839(2) 1.2043(9) 0.024(6) Uiso 1 1 d
H40 H -0.455(3) 0.835(2) 1.1340(10) 0.027(6) Uiso 1 1 d
H41 H 0.581(2) 0.514(2) 0.6631(9) 0.015(5) Uiso 1 1 d
H42 H 0.681(3) 0.303(2) 0.7080(9) 0.025(6) Uiso 1 1 d
H43 H 0.824(3) 0.281(3) 0.7895(10) 0.031(6) Uiso 1 1 d
H45 H 0.753(3) 0.672(2) 0.7655(9) 0.021(5) Uiso 1 1 d
H49 H 1.184(2) 0.245(2) 0.9152(8) 0.013(5) Uiso 1 1 d
H50 H 1.346(2) 0.235(2) 0.9850(8) 0.012(5) Uiso 1 1 d
H52 H 1.150(3) 0.642(2) 0.9908(9) 0.021(5) Uiso 1 1 d
H53 H 0.988(3) 0.653(2) 0.9207(9) 0.018(5) Uiso 1 1 d
H57 H 1.666(3) 0.226(2) 1.1265(9) 0.019(5) Uiso 1 1 d
H58 H 1.822(3) 0.245(3) 1.1917(10) 0.032(7) Uiso 1 1 d
H59 H 1.800(3) 0.451(2) 1.2182(10) 0.032(6) Uiso 1 1 d
H60 H 1.464(3) 0.634(2) 1.1205(9) 0.021(5) Uiso 1 1 d

loop_
_atom_site_aniso_label
_atom_site_aniso_U_11
_atom_site_aniso_U_22
_atom_site_aniso_U_33
_atom_site_aniso_U_23
_atom_site_aniso_U_13
_atom_site_aniso_U_12
Ag1 0.01864(7) 0.01306(7) 0.01969(8) 0.00052(5) -0.00354(5) -0.00644(5)
F1 0.0234(6) 0.0208(5) 0.0292(6) -0.0037(5) 0.0018(5) -0.0089(5)
F2 0.0187(5) 0.0210(5) 0.0322(6) 0.0041(5) -0.0096(5) -0.0074(5)
F3 0.0236(6) 0.0187(5) 0.0348(6) -0.0011(5) -0.0048(5) -0.0133(5)
F4 0.0255(6) 0.0222(6) 0.0245(6) 0.0062(4) -0.0050(5) -0.0125(5)
N1 0.0180(7) 0.0133(7) 0.0173(7) -0.0013(5) 0.0012(6) -0.0063(6)
N2 0.0162(7) 0.0124(7) 0.0195(7) -0.0009(6) 0.0000(6) -0.0036(6)
N3 0.0226(8) 0.0177(7) 0.0200(8) -0.0044(6) 0.0056(6) -0.0084(6)
N4 0.0224(8) 0.0208(8) 0.0253(8) -0.0067(6) 0.0063(7) -0.0087(7)
N5 0.0233(8) 0.0155(7) 0.0183(7) 0.0014(6) -0.0029(6) -0.0086(6)
N6 0.0300(9) 0.0247(8) 0.0224(8) -0.0027(7) -0.0016(7) -0.0148(7)
C1 0.0225(9) 0.0135(8) 0.0179(9) 0.0000(6) 0.0009(7) -0.0067(7)
C2 0.0183(9) 0.0181(9) 0.0212(9) 0.0033(7) -0.0013(7) -0.0034(7)
C3 0.0171(9) 0.0205(9) 0.0199(9) -0.0007(7) 0.0000(7) -0.0085(7)
C4 0.0180(8) 0.0144(8) 0.0167(8) -0.0018(6) 0.0023(7) -0.0066(7)
C5 0.0167(8) 0.0129(8) 0.0187(9) -0.0007(6) -0.0001(7) -0.0045(7)
C6 0.0148(8) 0.0180(9) 0.0232(9) -0.0025(7) 0.0019(7) -0.0076(7)
C7 0.0155(8) 0.0164(8) 0.0222(9) -0.0030(7) 0.0032(7) -0.0068(7)
C8 0.0162(8) 0.0126(8) 0.0189(8) -0.0024(6) 0.0047(7) -0.0056(7)
C9 0.0140(8) 0.0147(8) 0.0218(9) 0.0005(7) -0.0016(7) -0.0043(7)
C10 0.0153(8) 0.0158(8) 0.0201(9) -0.0015(7) -0.0003(7) -0.0075(7)
C11 0.0171(8) 0.0128(8) 0.0150(8) -0.0029(6) 0.0018(7) -0.0041(7)
C12 0.0146(8) 0.0189(8) 0.0160(8) -0.0026(7) -0.0008(7) -0.0045(7)
C13 0.0160(8) 0.0209(9) 0.0196(9) -0.0046(7) 0.0024(7) -0.0098(7)
C14 0.0174(8) 0.0169(8) 0.0171(8) -0.0025(7) -0.0011(7) -0.0060(7)
C15 0.0190(9) 0.0170(8) 0.0188(9) -0.0019(7) -0.0019(7) -0.0067(7)
C16 0.0171(8) 0.0136(8) 0.0177(8) -0.0007(6) 0.0022(7) -0.0041(7)
C17 0.0172(9) 0.0191(9) 0.0197(9) -0.0011(7) -0.0033(7) -0.0071(7)
C18 0.0225(9) 0.0151(8) 0.0232(9) -0.0033(7) 0.0008(7) -0.0088(7)
C19 0.0193(9) 0.0117(8) 0.0209(9) 0.0000(7) 0.0004(7) -0.0048(7)
C20 0.0176(8) 0.0132(8) 0.0190(9) -0.0020(6) 0.0011(7) -0.0062(7)
C21 0.0231(9) 0.0200(9) 0.0215(9) -0.0012(7) 0.0079(8) -0.0084(8)
C22 0.0271(10) 0.0164(9) 0.0272(10) 0.0024(7) 0.0049(8) -0.0076(8)
C23 0.0212(9) 0.0145(8) 0.0241(10) -0.0007(7) 0.0051(8) -0.0027(7)
C24 0.0156(8) 0.0175(8) 0.0157(8) -0.0003(6) -0.0006(7) -0.0063(7)
C25 0.0207(9) 0.0149(8) 0.0192(9) -0.0008(7) 0.0006(7) -0.0086(7)
C26 0.0174(8) 0.0138(8) 0.0191(9) -0.0006(6) -0.0014(7) -0.0047(7)
C27 0.0173(8) 0.0114(8) 0.0184(9) -0.0003(6) -0.0016(7) -0.0043(7)
C28 0.0143(8) 0.0133(8) 0.0154(8) -0.0014(6) 0.0000(6) -0.0055(7)
C29 0.0168(8) 0.0114(8) 0.0168(8) 0.0015(6) -0.0010(7) -0.0049(7)
C30 0.0149(8) 0.0102(8) 0.0186(8) -0.0015(6) -0.0014(7) -0.0032(7)
C31 0.0149(8) 0.0129(8) 0.0134(8) -0.0010(6) -0.0008(6) -0.0057(7)
C32 0.0192(9) 0.0098(8) 0.0204(9) 0.0004(6) 0.0002(7) -0.0051(7)
C33 0.0175(8) 0.0097(8) 0.0204(9) -0.0035(6) 0.0017(7) -0.0038(7)
C34 0.0157(8) 0.0086(7) 0.0176(8) -0.0006(6) -0.0025(7) -0.0030(6)
C35 0.0161(8) 0.0110(7) 0.0173(8) -0.0003(6) -0.0030(7) -0.0038(6)
C36 0.0162(8) 0.0145(8) 0.0140(8) -0.0022(6) -0.0010(6) -0.0067(7)
C37 0.0205(9) 0.0134(8) 0.0205(9) -0.0004(7) 0.0001(7) -0.0068(7)
C38 0.0268(10) 0.0267(10) 0.0190(9) -0.0050(7) 0.0059(8) -0.0158(8)
C39 0.0296(10) 0.0205(9) 0.0195(9) 0.0009(7) 0.0002(8) -0.0150(8)
C40 0.0213(9) 0.0135(8) 0.0195(9) -0.0023(7) 0.0011(7) -0.0066(7)
C41 0.0246(9) 0.0186(9) 0.0177(9) 0.0004(7) -0.0037(7) -0.0113(8)
C42 0.0280(10) 0.0168(9) 0.0227(9) -0.0007(7) -0.0029(8) -0.0125(8)
C43 0.0236(9) 0.0140(8) 0.0209(9) 0.0016(7) -0.0017(7) -0.0076(7)
C44 0.0149(8) 0.0146(8) 0.0158(8) -0.0015(6) 0.0013(6) -0.0053(7)
C45 0.0201(9) 0.0139(8) 0.0181(9) -0.0028(6) 0.0010(7) -0.0076(7)
C46 0.0163(8) 0.0123(8) 0.0185(9) -0.0011(6) 0.0024(7) -0.0053(7)
C47 0.0162(8) 0.0095(7) 0.0181(8) -0.0016(6) 0.0032(7) -0.0038(6)
C48 0.0144(8) 0.0122(8) 0.0138(8) 0.0000(6) 0.0013(6) -0.0045(6)
C49 0.0166(8) 0.0103(7) 0.0176(8) -0.0019(6) 0.0022(7) -0.0055(7)
C50 0.0143(8) 0.0091(7) 0.0177(8) 0.0009(6) 0.0012(6) -0.0018(7)
C51 0.0137(8) 0.0131(8) 0.0146(8) 0.0000(6) 0.0020(6) -0.0054(7)
C52 0.0170(8) 0.0113(8) 0.0190(9) -0.0028(6) 0.0011(7) -0.0054(7)
C53 0.0163(8) 0.0103(8) 0.0185(8) 0.0004(6) 0.0000(7) -0.0030(7)
C54 0.0147(8) 0.0108(7) 0.0185(8) -0.0014(6) 0.0031(7) -0.0034(6)
C55 0.0158(8) 0.0104(7) 0.0182(8) -0.0019(6) 0.0031(7) -0.0037(6)
C56 0.0156(8) 0.0157(8) 0.0143(8) -0.0003(6) 0.0023(6) -0.0063(7)
C57 0.0217(9) 0.0140(8) 0.0209(9) 0.0011(7) -0.0013(7) -0.0069(7)
C58 0.0255(10) 0.0242(10) 0.0240(10) 0.0107(8) -0.0087(8) -0.0097(8)
C59 0.0309(11) 0.0348(11) 0.0200(10) 0.0043(8) -0.0064(8) -0.0201(9)
C60 0.0195(9) 0.0148(8) 0.0196(9) -0.0013(7) 0.0002(7) -0.0053(7)
B1 0.0168(9) 0.0144(9) 0.0228(10) 0.0009(7) -0.0023(8) -0.0074(8)

loop_
_atom_type_symbol
_atom_type_description
_atom_type_scat_dispersion_real
_atom_type_scat_dispersion_imag
_atom_type_scat_source
C C 0.0033 0.0016 'International Tables Vol C Tables 4.2.6.8 and 6.1.1.4'
H H 0.0000 0.0000 'International Tables Vol C Tables 4.2.6.8 and 6.1.1.4'
B B 0.0013 0.0007 'International Tables Vol C Tables 4.2.6.8 and 6.1.1.4'
N N 0.0061 0.0033 'International Tables Vol C Tables 4.2.6.8 and 6.1.1.4'
O O 0.0106 0.0060 'International Tables Vol C Tables 4.2.6.8 and 6.1.1.4'
F F 0.0171 0.0103 'International Tables Vol C Tables 4.2.6.8 and 6.1.1.4'
Ag Ag -0.8971 1.1015 'International Tables Vol C Tables 4.2.6.8 and 6.1.1.4'

loop_
_geom_angle_atom_site_label_1
_geom_angle_atom_site_label_2
_geom_angle_atom_site_label_3
_geom_angle
_geom_angle_site_symmetry_1
_geom_angle_site_symmetry_3
N2 Ag1 N1 133.65(5) 2_686 .
N2 Ag1 N5 115.92(5) 2_686 .
N1 Ag1 N5 104.35(5) . .
N2 Ag1 N3 98.20(5) 2_686 .
N1 Ag1 N3 97.08(5) . .
N5 Ag1 N3 99.11(5) . .
C1 N1 C5 117.27(16) . .
C1 N1 Ag1 120.36(12) . .
C5 N1 Ag1 122.37(12) . .
C19 N2 C20 117.34(16) . .
C19 N2 Ag1 120.36(12) . 2_686
C20 N2 Ag1 122.21(12) . 2_686
C25 N3 C21 117.50(16) . .
C25 N3 Ag1 129.06(12) . .
C21 N3 Ag1 112.71(12) . .
C37 N4 C38 117.09(16) . .
C45 N5 C41 117.66(15) . .
C45 N5 Ag1 117.67(12) . .
C41 N5 Ag1 123.37(12) . .
C60 N6 C59 116.77(17) . .
N1 C1 C2 123.45(17) . .
C1 C2 C3 119.03(17) . .
C2 C3 C4 118.97(17) . .
C3 C4 C5 117.82(16) . .
C3 C4 C6 122.25(16) . .
C5 C4 C6 119.90(16) . .
N1 C5 C4 123.42(16) . .
C7 C6 C4 176.7(2) . .
C6 C7 C8 176.0(2) . .
C9 C8 C13 119.40(16) . .
C9 C8 C7 121.38(16) . .
C13 C8 C7 119.21(16) . .
C10 C9 C8 120.15(17) . .
C9 C10 C11 120.44(16) . .
C10 C11 C12 119.20(16) . .
C10 C11 C14 122.81(16) . .
C12 C11 C14 117.99(16) . .
C13 C12 C11 120.43(17) . .
C12 C13 C8 120.37(17) . .
C15 C14 C11 173.3(2) . .
C14 C15 C16 174.6(2) . .
C20 C16 C17 118.08(16) . .
C20 C16 C15 118.63(16) . .
C17 C16 C15 123.29(17) . .
C18 C17 C16 118.83(17) . .
C19 C18 C17 119.16(17) . .
N2 C19 C18 123.37(17) . .
N2 C20 C16 123.22(16) . .
N3 C21 C22 123.56(18) . .
C21 C22 C23 118.70(18) . .
C22 C23 C24 119.17(17) . .
C23 C24 C25 117.74(16) . .
C23 C24 C26 120.31(16) . .
C25 C24 C26 121.95(16) . .
N3 C25 C24 123.33(16) . .
C27 C26 C24 175.61(19) . .
C26 C27 C28 179.61(19) . .
C33 C28 C29 118.91(16) . .
C33 C28 C27 120.34(15) . .
C29 C28 C27 120.75(15) . .
C30 C29 C28 120.63(16) . .
C29 C30 C31 120.36(16) . .
C32 C31 C30 118.75(16) . .
C32 C31 C34 120.27(15) . .
C30 C31 C34 120.97(15) . .
C33 C32 C31 120.86(16) . .
C32 C33 C28 120.48(16) . .
C35 C34 C31 179.21(18) . .
C34 C35 C36 179.7(2) . .
C37 C36 C40 117.73(16) . .
C37 C36 C35 120.78(16) . .
C40 C36 C35 121.49(16) . .
N4 C37 C36 123.76(17) . .
N4 C38 C39 123.65(18) . .
C38 C39 C40 119.02(18) . .
C39 C40 C36 118.73(17) . .
N5 C41 C42 123.07(17) . .
C43 C42 C41 118.95(17) . .
C42 C43 C44 118.86(17) . .
C45 C44 C43 118.13(17) . .
C45 C44 C46 120.40(16) . .
C43 C44 C46 121.45(16) . .
N5 C45 C44 123.30(16) . .
C47 C46 C44 176.71(19) . .
C46 C47 C48 177.41(18) . .
C53 C48 C49 119.04(16) . .
C53 C48 C47 119.54(15) . .
C49 C48 C47 121.41(15) . .
C50 C49 C48 120.37(16) . .
C49 C50 C51 120.60(16) . .
C50 C51 C52 118.67(16) . .
C50 C51 C54 121.14(15) . .
C52 C51 C54 120.19(15) . .
C53 C52 C51 120.77(16) . .
C52 C53 C48 120.54(16) . .
C55 C54 C51 179.5(2) . .
C54 C55 C56 179.02(19) . .
C57 C56 C60 117.47(17) . .
C57 C56 C55 122.31(16) . .
C60 C56 C55 120.20(16) . .
C58 C57 C56 118.87(18) . .
C57 C58 C59 118.84(18) . .
N6 C59 C58 123.69(19) . .
N6 C60 C56 124.34(17) . .
F4 B1 F3 110.52(16) . .
F4 B1 F2 110.59(16) . .
F3 B1 F2 108.46(15) . .
F4 B1 F1 108.79(15) . .
F3 B1 F1 110.15(15) . .
F2 B1 F1 108.31(16) . .

loop_
_geom_bond_atom_site_label_1
_geom_bond_atom_site_label_2
_geom_bond_distance
_geom_bond_site_symmetry_2
Ag1 N2 2.2725(15) 2_686
Ag1 N1 2.3350(15) .
Ag1 N5 2.3806(15) .
Ag1 N3 2.4680(15) .
F1 B1 1.410(2) .
F2 B1 1.398(2) .
F3 B1 1.392(2) .
F4 B1 1.383(2) .
N1 C1 1.344(2) .
N1 C5 1.344(2) .
N2 C19 1.346(2) .
N2 C20 1.348(2) .
N2 Ag1 2.2725(15) 2_686
N3 C25 1.335(2) .
N3 C21 1.340(2) .
N4 C37 1.339(2) .
N4 C38 1.342(3) .
N5 C45 1.337(2) .
N5 C41 1.343(2) .
N6 C60 1.331(2) .
N6 C59 1.340(3) .
C1 C2 1.383(3) .
C2 C3 1.383(3) .
C3 C4 1.399(3) .
C4 C5 1.400(3) .
C4 C6 1.433(2) .
C6 C7 1.198(3) .
C7 C8 1.435(2) .
C8 C9 1.398(3) .
C8 C13 1.402(3) .
C9 C10 1.388(2) .
C10 C11 1.399(2) .
C11 C12 1.402(3) .
C11 C14 1.436(2) .
C12 C13 1.380(3) .
C14 C15 1.200(3) .
C15 C16 1.427(2) .
C16 C20 1.398(3) .
C16 C17 1.399(3) .
C17 C18 1.384(3) .
C18 C19 1.381(3) .
C21 C22 1.378(3) .
C22 C23 1.381(3) .
C23 C24 1.395(2) .
C24 C25 1.398(2) .
C24 C26 1.436(2) .
C26 C27 1.198(3) .
C27 C28 1.436(2) .
C28 C33 1.401(2) .
C28 C29 1.402(2) .
C29 C30 1.387(2) .
C30 C31 1.405(2) .
C31 C32 1.401(2) .
C31 C34 1.436(2) .
C32 C33 1.382(3) .
C34 C35 1.199(3) .
C35 C36 1.439(2) .
C36 C37 1.397(2) .
C36 C40 1.402(2) .
C38 C39 1.380(3) .
C39 C40 1.384(3) .
C41 C42 1.390(3) .
C42 C43 1.380(3) .
C43 C44 1.397(2) .
C44 C45 1.397(2) .
C44 C46 1.434(2) .
C46 C47 1.194(3) .
C47 C48 1.432(2) .
C48 C53 1.401(2) .
C48 C49 1.405(2) .
C49 C50 1.383(3) .
C50 C51 1.405(2) .
C51 C52 1.405(2) .
C51 C54 1.434(2) .
C52 C53 1.378(3) .
C54 C55 1.198(3) .
C55 C56 1.433(2) .
C56 C57 1.396(2) .
C56 C60 1.399(2) .
C57 C58 1.381(3) .
C58 C59 1.386(3) .
